data_4508713
loop_
_publ_author_name
'Saha, Binoy K.'
'Nangia, Ashwini'
'Nicoud, Jean-Fran\,cois'

_publ_section_title
;
 Using Halogen&#x00B7;&#x00B7;&#x00B7;Halogen Interactions to Direct
 Noncentrosymmetric Crystal Packing in Dipolar Organic Molecules
;
_journal_issue 6
_journal_name_full 'Crystal Growth &amp; Design'
_journal_page_first 1278
_journal_paper_doi 10.1021/cg060117k
_journal_volume 6
_journal_year 2006
_chemical_formula_moiety 'C6 H7 N O'
_chemical_formula_sum 'C6 H7 N O'
_chemical_formula_weight 109.13
_chemical_name_common 3-hydroxy-2-methylpyridine
_chemical_name_systematic
; 
 3-hydroxy-2-methylpyridine 
;
_space_group_IT_number 15
_symmetry_cell_setting monoclinic
_symmetry_space_group_name_Hall '-C 2yc'
_symmetry_space_group_name_H-M 'C 1 2/c 1'
_atom_sites_solution_hydrogens geom
_atom_sites_solution_primary direct
_atom_sites_solution_secondary difmap
_audit_creation_method SHELXL-97
_cell_angle_alpha 90.00
_cell_angle_beta 100.64(3)
_cell_angle_gamma 90.00
_cell_formula_units_Z 8
_cell_length_a 11.053(2)
_cell_length_b 9.6151(19)
_cell_length_c 11.316(2)
_cell_measurement_temperature 100(2)
_cell_volume 1181.9(4)
_computing_cell_refinement 'Bruker SMART'
_computing_data_collection 'Bruker SMART'
_computing_data_reduction 'Bruker SAINT'
_computing_molecular_graphics 'Bruker SHELXTL'
_computing_publication_material 'Bruker SHELXTL'
_computing_structure_refinement 'SHELXL-97 (Sheldrick, 1997)'
_computing_structure_solution 'SHELXS-97 (Sheldrick, 1990)'
_diffrn_ambient_temperature 100(2)
_diffrn_measured_fraction_theta_full 0.990
_diffrn_measured_fraction_theta_max 0.990
_diffrn_measurement_device_type 'CCD area detector'
_diffrn_measurement_method 'phi and omega scan'
_diffrn_radiation_monochromator graphite
_diffrn_radiation_source 'fine-focus sealed tube'
_diffrn_radiation_type MoK\a
_diffrn_radiation_wavelength 0.71073
_diffrn_reflns_av_R_equivalents 0.0000
_diffrn_reflns_av_sigmaI/netI 0.0827
_diffrn_reflns_limit_h_max 13
_diffrn_reflns_limit_h_min -13
_diffrn_reflns_limit_k_max 11
_diffrn_reflns_limit_k_min 0
_diffrn_reflns_limit_l_max 13
_diffrn_reflns_limit_l_min 0
_diffrn_reflns_number 1165
_diffrn_reflns_theta_full 26.12
_diffrn_reflns_theta_max 26.12
_diffrn_reflns_theta_min 2.83
_exptl_absorpt_coefficient_mu 0.085
_exptl_absorpt_correction_T_max 0.9916
_exptl_absorpt_correction_T_min 0.9832
_exptl_absorpt_correction_type multi-scan
_exptl_absorpt_process_details 'Bruker Nonius area detector scaling and absorption correction - V2.10'
_exptl_crystal_colour colourless
_exptl_crystal_density_diffrn 1.227
_exptl_crystal_density_method 'not measured'
_exptl_crystal_description plate
_exptl_crystal_F_000 464
_exptl_crystal_size_max 0.20
_exptl_crystal_size_mid 0.16
_exptl_crystal_size_min 0.10
_refine_diff_density_max 0.225
_refine_diff_density_min -0.280
_refine_diff_density_rms 0.059
_refine_ls_extinction_method none
_refine_ls_goodness_of_fit_ref 1.323
_refine_ls_hydrogen_treatment mixed
_refine_ls_matrix_type full
_refine_ls_number_parameters 78
_refine_ls_number_reflns 1165
_refine_ls_number_restraints 0
_refine_ls_restrained_S_all 1.323
_refine_ls_R_factor_all 0.2062
_refine_ls_R_factor_gt 0.1495
_refine_ls_shift/su_max 0.000
_refine_ls_shift/su_mean 0.000
_refine_ls_structure_factor_coef Fsqd
_refine_ls_weighting_details 'calc w=1/[\s^2^(Fo^2^)+(0.0846P)^2^+3.3241P] where P=(Fo^2^+2Fc^2^)/3'
_refine_ls_weighting_scheme calc
_refine_ls_wR_factor_gt 0.2791
_refine_ls_wR_factor_ref 0.3050
_reflns_number_gt 770
_reflns_number_total 1165
_reflns_threshold_expression >2sigma(I)
_cod_data_source_file cg060117ksup4.cif
_cod_data_source_block bks4
_cod_original_sg_symbol_H-M C2/c
_cod_database_code 4508713

loop_
_symmetry_equiv_pos_as_xyz
'x, y, z'
'-x, y, -z+1/2'
'x+1/2, y+1/2, z'
'-x+1/2, y+1/2, -z+1/2'
'-x, -y, -z'
'x, -y, z-1/2'
'-x+1/2, -y+1/2, -z'
'x+1/2, -y+1/2, z-1/2'

loop_
_atom_site_label
_atom_site_type_symbol
_atom_site_fract_x
_atom_site_fract_y
_atom_site_fract_z
_atom_site_U_iso_or_equiv
_atom_site_adp_type
_atom_site_occupancy
_atom_site_symmetry_multiplicity
_atom_site_calc_flag
_atom_site_refinement_flags
O1 O 0.8023(4) 1.0871(5) 0.3476(4) 0.0564(14) Uani 1 1 d .
N1 N 0.7171(5) 0.9377(5) 0.6099(4) 0.0456(14) Uani 1 1 d .
C3 C 0.6452(6) 0.9172(7) 0.3653(5) 0.0526(18) Uani 1 1 d .
H3 H 0.6210 0.9097 0.2823 0.063 Uiso 1 1 calc R
C1 C 0.7744(5) 1.0147(6) 0.5379(5) 0.0362(14) Uani 1 1 d .
C6 C 0.8759(6) 1.1070(8) 0.5963(5) 0.059(2) Uani 1 1 d .
H6A H 0.8604 1.2003 0.5672 0.088 Uiso 1 1 calc R
H6B H 0.9524 1.0750 0.5775 0.088 Uiso 1 1 calc R
H6C H 0.8805 1.1054 0.6818 0.088 Uiso 1 1 calc R
C2 C 0.7379(5) 1.0061(6) 0.4130(5) 0.0377(14) Uani 1 1 d .
C4 C 0.5877(6) 0.8390(7) 0.4403(6) 0.0572(19) Uani 1 1 d .
H4 H 0.5245 0.7780 0.4093 0.069 Uiso 1 1 calc R
C5 C 0.6259(6) 0.8533(7) 0.5613(5) 0.0523(18) Uani 1 1 d .
H5 H 0.5864 0.8016 0.6124 0.063 Uiso 1 1 calc R
H1 H 0.771(6) 1.074(7) 0.274(7) 0.07(2) Uiso 1 1 d .

loop_
_atom_site_aniso_label
_atom_site_aniso_U_11
_atom_site_aniso_U_22
_atom_site_aniso_U_33
_atom_site_aniso_U_23
_atom_site_aniso_U_13
_atom_site_aniso_U_12
O1 0.059(3) 0.083(4) 0.026(2) 0.000(2) 0.004(2) -0.018(3)
N1 0.051(3) 0.052(3) 0.031(3) -0.008(2) 0.002(2) -0.004(3)
C3 0.060(4) 0.063(4) 0.028(3) -0.008(3) -0.010(3) -0.009(4)
C1 0.038(3) 0.046(3) 0.022(3) -0.003(3) -0.003(2) 0.006(3)
C6 0.060(4) 0.083(5) 0.030(3) -0.005(3) -0.004(3) -0.016(4)
C2 0.041(3) 0.048(4) 0.025(3) -0.004(3) 0.008(2) 0.001(3)
C4 0.057(4) 0.064(4) 0.044(4) 0.003(3) -0.005(3) -0.017(4)
C5 0.053(4) 0.068(5) 0.034(4) 0.006(3) 0.004(3) -0.009(4)

loop_
_atom_type_symbol
_atom_type_description
_atom_type_scat_dispersion_real
_atom_type_scat_dispersion_imag
_atom_type_scat_source
C C 0.0033 0.0016 'International Tables Vol C Tables 4.2.6.8 and 6.1.1.4'
H H 0.0000 0.0000 'International Tables Vol C Tables 4.2.6.8 and 6.1.1.4'
N N 0.0061 0.0033 'International Tables Vol C Tables 4.2.6.8 and 6.1.1.4'
O O 0.0106 0.0060 'International Tables Vol C Tables 4.2.6.8 and 6.1.1.4'

loop_
_geom_angle_atom_site_label_1
_geom_angle_atom_site_label_2
_geom_angle_atom_site_label_3
_geom_angle
C2 O1 H1 107(5)
C5 N1 C1 119.5(5)
C2 C3 C4 119.8(6)
C2 C3 H3 120.1
C4 C3 H3 120.1
N1 C1 C2 120.0(5)
N1 C1 C6 117.5(5)
C2 C1 C6 122.5(5)
C1 C6 H6A 109.5
C1 C6 H6B 109.5
H6A C6 H6B 109.5
C1 C6 H6C 109.5
H6A C6 H6C 109.5
H6B C6 H6C 109.5
O1 C2 C3 124.9(5)
O1 C2 C1 115.7(5)
C3 C2 C1 119.4(5)
C5 C4 C3 118.2(6)
C5 C4 H4 120.9
C3 C4 H4 120.9
N1 C5 C4 123.1(6)
N1 C5 H5 118.4
C4 C5 H5 118.4

loop_
_geom_bond_atom_site_label_1
_geom_bond_atom_site_label_2
_geom_bond_distance
O1 C2 1.362(7)
O1 H1 0.85(7)
N1 C5 1.331(7)
N1 C1 1.343(7)
C3 C2 1.367(8)
C3 C4 1.374(9)
C3 H3 0.9300
C1 C2 1.399(7)
C1 C6 1.486(8)
C6 H6A 0.9600
C6 H6B 0.9600
C6 H6C 0.9600
C4 C5 1.364(9)
C4 H4 0.9300
C5 H5 0.9300
